data_4131527
loop_
_publ_author_name
'Chen, Xu'
'Jiang, Hong'
'Hou, Bang'
'Gong, Wei'
'Liu, Yan'
'Cui, Yong'

_publ_section_title
;
 Boosting Chemical Stability, Catalytic Activity, and Enantioselectivity
 of Metal-Organic Frameworks for Batch and Flow Reactions.
;
_journal_issue 38
_journal_name_full 'Journal of the American Chemical Society'
_journal_page_first 13476
_journal_page_last 13482
_journal_paper_doi 10.1021/jacs.7b06459
_journal_volume 139
_journal_year 2017
_chemical_formula_moiety 'C23 H18 Mn O7 P0.5'
_chemical_formula_sum 'C23 H18 Mn O7 P0.5'
_chemical_formula_weight 476.80
_space_group_crystal_system hexagonal
_space_group_IT_number 178
_space_group_name_Hall 'P 61 2 (0 0 5)'
_space_group_name_H-M_alt 'P 61 2 2'
_atom_sites_solution_hydrogens mixed
_audit_creation_date 2017-06-06
_audit_creation_method
;
Olex2 1.2
(compiled 2017.03.28 svn.r3405 for OlexSys, GUI svn.r5335)
;
_cell_angle_alpha 90
_cell_angle_beta 90
_cell_angle_gamma 120
_cell_formula_units_Z 12
_cell_length_a 27.1819(9)
_cell_length_b 27.1819(9)
_cell_length_c 22.9588(9)
_cell_measurement_reflns_used 6430
_cell_measurement_temperature 173(2)
_cell_measurement_theta_max 55.96
_cell_measurement_theta_min 2.65
_cell_volume 14690.6(9)
_computing_molecular_graphics 'Olex2 (Dolomanov et al., 2009)'
_computing_publication_material 'Olex2 (Dolomanov et al., 2009)'
_computing_structure_refinement 'ShelXL (Sheldrick, 2015)'
_diffrn_ambient_temperature 173.15
_diffrn_measured_fraction_theta_full 0.980
_diffrn_measured_fraction_theta_max 0.980
_diffrn_measurement_device_type 'CCDC area detector'
_diffrn_radiation_type CuK\a
_diffrn_radiation_wavelength 1.54178
_diffrn_reflns_av_R_equivalents 0.0852
_diffrn_reflns_av_unetI/netI 0.0508
_diffrn_reflns_Laue_measured_fraction_full 0.980
_diffrn_reflns_Laue_measured_fraction_max 0.980
_diffrn_reflns_limit_h_max 28
_diffrn_reflns_limit_h_min -27
_diffrn_reflns_limit_k_max 26
_diffrn_reflns_limit_k_min -28
_diffrn_reflns_limit_l_max 23
_diffrn_reflns_limit_l_min -21
_diffrn_reflns_number 86592
_diffrn_reflns_point_group_measured_fraction_full 0.983
_diffrn_reflns_point_group_measured_fraction_max 0.983
_diffrn_reflns_theta_full 56.217
_diffrn_reflns_theta_max 56.217
_diffrn_reflns_theta_min 1.877
_exptl_absorpt_coefficient_mu 2.512
_exptl_crystal_colour white
_exptl_crystal_colour_primary white
_exptl_crystal_density_diffrn 0.647
_exptl_crystal_description needle
_exptl_crystal_F_000 2934
_exptl_crystal_size_max 0.08
_exptl_crystal_size_mid 0.02
_exptl_crystal_size_min 0.02
_refine_diff_density_max 0.202
_refine_diff_density_min -0.158
_refine_diff_density_rms 0.027
_refine_ls_abs_structure_details
;
 Refined as an inversion twin.
;
_refine_ls_abs_structure_Flack 0.059(8)
_refine_ls_extinction_method none
_refine_ls_goodness_of_fit_ref 1.056
_refine_ls_hydrogen_treatment constr
_refine_ls_matrix_type full
_refine_ls_number_parameters 290
_refine_ls_number_reflns 6326
_refine_ls_number_restraints 16
_refine_ls_restrained_S_all 1.056
_refine_ls_R_factor_all 0.0654
_refine_ls_R_factor_gt 0.0420
_refine_ls_shift/su_max 0.001
_refine_ls_shift/su_mean 0.000
_refine_ls_structure_factor_coef Fsqd
_refine_ls_weighting_details 'w=1/[\s^2^(Fo^2^)+(0.0682P)^2^+1.1480P] where P=(Fo^2^+2Fc^2^)/3'
_refine_ls_weighting_scheme calc
_refine_ls_wR_factor_gt 0.1112
_refine_ls_wR_factor_ref 0.1212
_reflns_Friedel_coverage 0.747
_reflns_Friedel_fraction_full 0.987
_reflns_Friedel_fraction_max 0.987
_reflns_number_gt 4768
_reflns_number_total 6326
_reflns_threshold_expression 'I > 2\s(I)'
_cod_data_source_file ja7b06459_si_003.cif
_cod_data_source_block dd_sq
_cod_original_cell_volume 14690.6(11)
_cod_original_sg_symbol_Hall 'P 61 2 (0 0 -1)'
_cod_original_formula_sum 'C23 H18 Mn O7 P0.50'
_cod_database_code 4131527
_shelx_shelxl_version_number 2014/7
_shelx_space_group_comment
;
The symmetry employed for this shelxl refinement is uniquely defined
by the following loop, which should always be used as a source of
symmetry information in preference to the above space-group names.
They are only intended as comments.
;
_shelx_estimated_absorpt_t_max 0.951
_shelx_estimated_absorpt_t_min 0.824
_olex2_refinement_description
;
1. Twinned data refinement
 Scales: 0.941(8)
 0.059(8)
2. Fixed Uiso
 At 1.2 times of:
  All C(H) groups
 At 1.5 times of:
  All C(H,H,H) groups, All O(H,H) groups
3. Restrained distances
 C10-C14 = C15-C12
 1.51 with sigma of 0.02
4. Rigid bond restraints
 C12, C15
 with sigma for 1-2 distances of 0.01 and sigma for 1-3 distances of 0.01
 C14, C10
 with sigma for 1-2 distances of 0.01 and sigma for 1-3 distances of 0.01
5. Uiso/Uaniso restraints and constraints
C14 \\sim C10: within 1.7A with sigma of 0.01 and sigma for terminal atoms of
0.08
C15 \\sim C12: within 1.7A with sigma of 0.01 and sigma for terminal atoms of
0.08
6.a Rotating group:
 O1W(H1WA,H1WB)
6.b Aromatic/amide H refined with riding coordinates:
 C11(H11), C17(H17), C13(H13), C9(H9), C21(H21), C19(H19), C4(H4)
6.c Idealised Me refined as rotating group:
 C7(H7A,H7B,H7C), C14(H14A,H14B,H14C), C15(H15A,H15B,H15C)
;
_olex2_submission_special_instructions 'No special instructions were received'

loop_
_space_group_symop_operation_xyz
'x, y, z'
'x-y, x, z+1/6'
'-y, x-y, z+1/3'
'-x, -y, z+1/2'
'-x+y, -x, z+2/3'
'y, -x+y, z+5/6'
'x-y, -y, -z'
'-x, -x+y, -z+2/3'
'y, x, -z+1/3'
'-y, -x, -z+5/6'
'-x+y, y, -z+1/2'
'x, x-y, -z+1/6'

loop_
_atom_site_label
_atom_site_type_symbol
_atom_site_fract_x
_atom_site_fract_y
_atom_site_fract_z
_atom_site_U_iso_or_equiv
_atom_site_adp_type
_atom_site_occupancy
_atom_site_site_symmetry_order
_atom_site_calc_flag
_atom_site_refinement_flags_posn
_atom_site_refinement_flags_adp
_atom_site_refinement_flags_occupancy
Mn1 Mn -0.41811(4) 0.16640(3) -0.15938(3) 0.0628(3) Uani 1 1 d . . .
P1 P -0.47283(3) 0.05435(7) -0.2500 0.0528(5) Uani 1 2 d S T P
O3 O -0.5286(2) -0.13930(19) 0.07877(15) 0.0927(12) Uani 1 1 d . . .
O1W O -0.4985(2) 0.1394(2) -0.10859(18) 0.1240(18) Uani 1 1 d . . .
H1WA H -0.5019 0.1552 -0.0714 0.186 Uiso 1 1 d GR . .
H1WB H -0.5366 0.1096 -0.1198 0.186 Uiso 1 1 d GR . .
O0AA O -0.45234(14) 0.08581(12) -0.19342(11) 0.0569(9) Uani 1 1 d . . .
O2 O -0.44743(14) 0.01249(12) -0.25989(12) 0.0573(8) Uani 1 1 d . . .
O4 O -0.5893(2) -0.22973(18) 0.09018(15) 0.0996(15) Uani 1 1 d . . .
O5 O -0.5425(2) -0.34867(18) -0.05229(14) 0.0967(14) Uani 1 1 d . . .
O6 O -0.5649(2) -0.33694(19) -0.14243(16) 0.1158(18) Uani 1 1 d . . .
C7 C -0.6027(2) -0.1694(2) -0.1830(2) 0.0785(18) Uani 1 1 d . . .
H7A H -0.6242 -0.1612 -0.2119 0.118 Uiso 1 1 calc GR . .
H7B H -0.6181 -0.1705 -0.1441 0.118 Uiso 1 1 calc GR . .
H7C H -0.6060 -0.2062 -0.1917 0.118 Uiso 1 1 calc GR . .
C16 C -0.5191(3) -0.1686(2) -0.10097(19) 0.0789(18) Uani 1 1 d . . .
C10 C -0.2810(4) 0.1037(4) -0.1688(4) 0.134(3) Uani 1 1 d D U .
C18 C -0.5431(3) -0.2015(2) -0.00049(18) 0.0722(16) Uani 1 1 d . . .
C23 C -0.5515(3) -0.3206(3) -0.0908(2) 0.0876(19) Uani 1 1 d . . .
C20 C -0.5399(3) -0.2633(2) -0.0736(2) 0.0763(16) Uani 1 1 d . . .
C11 C -0.2463(4) 0.0780(5) -0.1835(5) 0.151(4) Uani 1 1 d . . .
H11 H -0.2064 0.1006 -0.1787 0.182 Uiso 1 1 calc R . .
C17 C -0.5268(3) -0.1590(2) -0.04355(19) 0.0797(19) Uani 1 1 d . . .
H17 H -0.5209 -0.1227 -0.0326 0.096 Uiso 1 1 calc R . .
C13 C -0.3282(4) -0.0108(4) -0.2048(6) 0.178(5) Uani 1 1 d . . .
H13 H -0.3433 -0.0482 -0.2200 0.214 Uiso 1 1 calc R . .
C6 C -0.5399(2) -0.1227(2) -0.18497(18) 0.0613(14) Uani 1 1 d . . .
C1 C -0.5190(2) -0.0773(2) -0.22663(17) 0.0558(14) Uani 1 1 d . . .
C9 C -0.3434(3) 0.0635(3) -0.1692(3) 0.0889(19) Uani 1 1 d . . .
H9 H -0.3688 0.0765 -0.1583 0.107 Uiso 1 1 calc R . .
C22 C -0.5541(3) -0.1908(3) 0.0603(2) 0.0759(18) Uani 1 1 d . . .
C21 C -0.5289(3) -0.2212(2) -0.1170(2) 0.0798(18) Uani 1 1 d . . .
H21 H -0.5283 -0.2298 -0.1570 0.096 Uiso 1 1 calc R . .
C14 C -0.2610(4) 0.1618(4) -0.1441(5) 0.190(5) Uani 1 1 d D U .
H14A H -0.2708 0.1586 -0.1026 0.285 Uiso 1 1 calc GR . .
H14B H -0.2793 0.1798 -0.1648 0.285 Uiso 1 1 calc GR . .
H14C H -0.2197 0.1850 -0.1486 0.285 Uiso 1 1 calc GR . .
C5 C -0.5004(3) -0.1221(2) -0.14613(18) 0.0622(15) Uani 1 1 d . . .
C19 C -0.5487(3) -0.2513(2) -0.01525(19) 0.0768(18) Uani 1 1 d . . .
H19 H -0.5589 -0.2797 0.0138 0.092 Uiso 1 1 calc R . .
C2 C -0.4647(2) -0.0333(2) -0.22150(18) 0.0555(14) Uani 1 1 d . . .
C3 C -0.4252(3) -0.0340(2) -0.1849(2) 0.0659(15) Uani 1 1 d . . .
C4 C -0.4453(3) -0.0809(3) -0.14704(19) 0.0663(15) Uani 1 1 d . . .
H4 H -0.4194 -0.0835 -0.1213 0.080 Uiso 1 1 calc R . .
C8 C -0.3643(3) 0.0086(3) -0.1848(3) 0.0854(18) Uani 1 1 d . . .
C12 C -0.2659(5) 0.0283(5) -0.2019(9) 0.267(9) Uani 1 1 d D U .
C15 C -0.2265(4) 0.0032(6) -0.2133(9) 0.347(12) Uani 1 1 d D U .
H15A H -0.2265 -0.0045 -0.2550 0.520 Uiso 1 1 calc GR . .
H15B H -0.2405 -0.0323 -0.1914 0.520 Uiso 1 1 calc GR . .
H15C H -0.1878 0.0305 -0.2007 0.520 Uiso 1 1 calc GR . .

loop_
_atom_site_aniso_label
_atom_site_aniso_U_11
_atom_site_aniso_U_22
_atom_site_aniso_U_33
_atom_site_aniso_U_23
_atom_site_aniso_U_13
_atom_site_aniso_U_12
Mn1 0.1024(7) 0.0529(5) 0.0189(4) 0.0004(3) -0.0029(4) 0.0284(5)
P1 0.0792(10) 0.0475(10) 0.0211(8) 0.000 0.0004(7) 0.0237(5)
O3 0.161(4) 0.098(3) 0.033(2) -0.001(2) 0.003(2) 0.076(3)
O1W 0.194(5) 0.147(5) 0.061(3) 0.011(3) 0.030(3) 0.108(4)
O0AA 0.087(2) 0.0577(19) 0.0171(15) -0.0033(13) -0.0034(15) 0.0299(18)
O2 0.080(2) 0.056(2) 0.0378(18) 0.0028(15) 0.0041(16) 0.0352(18)
O4 0.203(5) 0.083(3) 0.022(2) 0.010(2) 0.009(2) 0.079(3)
O5 0.195(5) 0.108(3) 0.035(2) 0.023(2) 0.015(2) 0.112(3)
O6 0.241(6) 0.109(3) 0.038(2) -0.001(2) 0.010(3) 0.118(4)
C7 0.102(5) 0.053(3) 0.055(3) 0.008(3) -0.012(3) 0.020(3)
C16 0.154(6) 0.080(4) 0.016(3) -0.004(2) -0.019(3) 0.068(4)
C10 0.092(6) 0.115(6) 0.157(8) -0.007(6) -0.023(5) 0.023(6)
C18 0.132(5) 0.072(4) 0.016(3) -0.004(3) -0.005(3) 0.053(4)
C23 0.151(6) 0.106(5) 0.024(3) -0.003(3) 0.012(3) 0.078(5)
C20 0.140(5) 0.089(4) 0.026(3) 0.018(3) 0.010(3) 0.077(4)
C11 0.100(7) 0.117(8) 0.236(11) 0.004(7) 0.001(7) 0.054(6)
C17 0.164(6) 0.084(4) 0.020(3) -0.005(3) -0.008(3) 0.084(4)
C13 0.131(8) 0.093(6) 0.331(15) 0.014(7) 0.050(9) 0.071(7)
C6 0.113(5) 0.057(3) 0.014(2) -0.002(2) -0.007(3) 0.043(3)
C1 0.091(4) 0.052(3) 0.016(2) 0.000(2) -0.010(2) 0.029(3)
C9 0.078(5) 0.091(5) 0.090(5) -0.017(4) -0.034(3) 0.036(4)
C22 0.153(6) 0.078(5) 0.029(3) -0.005(3) -0.004(3) 0.082(5)
C21 0.147(6) 0.081(4) 0.027(3) 0.004(3) 0.003(3) 0.068(4)
C14 0.140(8) 0.097(6) 0.266(12) -0.022(7) -0.078(8) 0.009(6)
C5 0.101(5) 0.057(3) 0.021(3) -0.006(2) -0.012(3) 0.033(4)
C19 0.161(6) 0.078(4) 0.014(3) 0.007(2) -0.005(3) 0.077(4)
C2 0.078(4) 0.049(3) 0.021(2) 0.003(2) 0.001(2) 0.018(3)
C3 0.100(5) 0.081(4) 0.035(3) -0.010(3) -0.007(3) 0.059(4)
C4 0.109(5) 0.072(4) 0.027(3) -0.004(3) -0.012(3) 0.052(4)
C8 0.083(5) 0.073(5) 0.102(5) 0.000(4) -0.018(4) 0.040(4)
C12 0.113(9) 0.112(8) 0.59(3) -0.022(13) 0.041(12) 0.069(8)
C15 0.099(8) 0.194(11) 0.78(4) 0.013(17) 0.072(13) 0.099(8)

loop_
_atom_type_symbol
_atom_type_description
_atom_type_scat_dispersion_real
_atom_type_scat_dispersion_imag
_atom_type_scat_source
C C 0.0181 0.0091 'International Tables Vol C Tables 4.2.6.8 and 6.1.1.4'
H H 0.0000 0.0000 'International Tables Vol C Tables 4.2.6.8 and 6.1.1.4'
Mn Mn -0.5299 2.8052 'International Tables Vol C Tables 4.2.6.8 and 6.1.1.4'
O O 0.0492 0.0322 'International Tables Vol C Tables 4.2.6.8 and 6.1.1.4'
P P 0.2955 0.4335 'International Tables Vol C Tables 4.2.6.8 and 6.1.1.4'

loop_
_geom_angle_atom_site_label_1
_geom_angle_atom_site_label_2
_geom_angle_atom_site_label_3
_geom_angle
_geom_angle_site_symmetry_1
_geom_angle_site_symmetry_3
O3 Mn1 O4 57.16(15) 7 7
O3 Mn1 C22 29.40(17) 7 7
O1W Mn1 O3 84.74(16) . 7
O1W Mn1 O4 94.68(17) . 7
O1W Mn1 C22 88.21(17) . 7
O0AA Mn1 O3 90.57(14) . 7
O0AA Mn1 O1W 90.06(16) . .
O0AA Mn1 O4 146.63(16) . 7
O0AA Mn1 O5 88.79(14) . 6_554
O0AA Mn1 O6 124.13(16) . 8_454
O0AA Mn1 C22 119.81(19) . 7
O4 Mn1 C22 27.85(16) 7 7
O5 Mn1 O3 104.27(16) 6_554 7
O5 Mn1 O1W 170.93(17) 6_554 .
O5 Mn1 O4 91.22(14) 6_554 7
O5 Mn1 C22 100.17(16) 6_554 7
O6 Mn1 O3 142.88(16) 8_454 7
O6 Mn1 O1W 82.69(18) 8_454 .
O6 Mn1 O4 89.24(18) 8_454 7
O6 Mn1 O5 90.51(19) 8_454 6_554
O6 Mn1 C22 115.2(2) 8_454 7
O0AA P1 O0AA 120.9(2) . 11_454
O0AA P1 O2 104.27(16) . 11_454
O0AA P1 O2 110.84(16) . .
O0AA P1 O2 110.84(16) 11_454 11_454
O0AA P1 O2 104.27(16) 11_454 .
O2 P1 O2 104.8(2) 11_454 .
C22 O3 Mn1 90.3(3) . 7
Mn1 O1W H1WA 126.6 . .
Mn1 O1W H1WB 126.0 . .
H1WA O1W H1WB 107.4 . .
P1 O0AA Mn1 140.95(18) . .
C2 O2 P1 117.8(3) . .
C22 O4 Mn1 90.7(3) . 7
C23 O5 Mn1 142.9(5) . 2
C23 O6 Mn1 124.7(4) . 8_444
H7A C7 H7B 109.5 . .
H7A C7 H7C 109.5 . .
H7B C7 H7C 109.5 . .
C6 C7 H7A 109.5 . .
C6 C7 H7B 109.5 . .
C6 C7 H7C 109.5 . .
C17 C16 C5 121.1(5) . .
C21 C16 C17 119.1(5) . .
C21 C16 C5 119.8(4) . .
C11 C10 C9 114.7(8) . .
C11 C10 C14 127.3(8) . .
C9 C10 C14 117.1(9) . .
C17 C18 C22 120.6(5) . .
C19 C18 C17 119.0(4) . .
C19 C18 C22 120.4(5) . .
O5 C23 C20 116.3(5) . .
O6 C23 O5 123.7(6) . .
O6 C23 C20 119.8(5) . .
C21 C20 C23 120.2(4) . .
C19 C20 C23 121.3(5) . .
C19 C20 C21 117.6(5) . .
C10 C11 H11 117.8 . .
C12 C11 C10 124.3(10) . .
C12 C11 H11 117.8 . .
C16 C17 C18 121.9(5) . .
C16 C17 H17 119.0 . .
C18 C17 H17 119.0 . .
C8 C13 H13 120.7 . .
C8 C13 C12 118.5(8) . .
C12 C13 H13 120.7 . .
C1 C6 C7 121.9(4) . .
C5 C6 C7 121.6(4) . .
C5 C6 C1 116.5(5) . .
C6 C1 C1 119.7(4) . 11_454
C2 C1 C6 119.1(4) . .
C2 C1 C1 121.1(3) . 11_454
C10 C9 H9 119.8 . .
C8 C9 C10 120.4(7) . .
C8 C9 H9 119.8 . .
O3 C22 Mn1 60.3(3) . 7
O3 C22 C18 118.1(6) . .
O4 C22 Mn1 61.4(3) . 7
O4 C22 O3 121.4(5) . .
O4 C22 C18 120.4(6) . .
C18 C22 Mn1 170.5(4) . 7
C16 C21 C20 120.1(4) . .
C16 C21 H21 119.9 . .
C20 C21 H21 119.9 . .
C10 C14 H14A 109.5 . .
C10 C14 H14B 109.5 . .
C10 C14 H14C 109.5 . .
H14A C14 H14B 109.5 . .
H14A C14 H14C 109.5 . .
H14B C14 H14C 109.5 . .
C6 C5 C16 119.7(5) . .
C4 C5 C16 118.4(5) . .
C4 C5 C6 121.9(5) . .
C18 C19 C20 121.7(4) . .
C18 C19 H19 119.2 . .
C20 C19 H19 119.2 . .
C1 C2 O2 117.4(4) . .
C1 C2 C3 123.5(5) . .
C3 C2 O2 118.7(5) . .
C2 C3 C4 116.0(5) . .
C2 C3 C8 124.8(5) . .
C4 C3 C8 119.1(5) . .
C5 C4 C3 122.0(5) . .
C5 C4 H4 119.0 . .
C3 C4 H4 119.0 . .
C13 C8 C3 115.2(7) . .
C9 C8 C13 121.0(7) . .
C9 C8 C3 123.7(6) . .
C11 C12 C13 120.3(10) . .
C11 C12 C15 121.1(12) . .
C13 C12 C15 117.9(10) . .
C12 C15 H15A 109.5 . .
C12 C15 H15B 109.5 . .
C12 C15 H15C 109.5 . .
H15A C15 H15B 109.5 . .
H15A C15 H15C 109.5 . .
H15B C15 H15C 109.5 . .

loop_
_geom_bond_atom_site_label_1
_geom_bond_atom_site_label_2
_geom_bond_distance
_geom_bond_site_symmetry_2
Mn1 O3 2.272(4) 7
Mn1 O1W 2.251(5) .
Mn1 O0AA 2.058(3) .
Mn1 O4 2.298(4) 7
Mn1 O5 2.141(4) 6_554
Mn1 O6 2.076(4) 8_454
Mn1 C22 2.616(5) 7
P1 O0AA 1.501(3) .
P1 O0AA 1.501(3) 11_454
P1 O2 1.615(3) 11_454
P1 O2 1.615(3) .
O3 Mn1 2.272(4) 7
O3 C22 1.284(6) .
O1W H1WA 0.9802 .
O1W H1WB 0.9787 .
O2 C2 1.401(5) .
O4 Mn1 2.298(4) 7
O4 C22 1.222(7) .
O5 Mn1 2.141(4) 2
O5 C23 1.269(6) .
O6 Mn1 2.076(4) 8_444
O6 C23 1.254(6) .
C7 H7A 0.9800 .
C7 H7B 0.9800 .
C7 H7C 0.9800 .
C7 C6 1.538(7) .
C16 C17 1.380(7) .
C16 C21 1.369(7) .
C16 C5 1.512(7) .
C10 C11 1.465(12) .
C10 C9 1.490(10) .
C10 C14 1.501(11) .
C18 C17 1.413(7) .
C18 C22 1.486(7) .
C18 C19 1.330(7) .
C23 C20 1.480(8) .
C20 C21 1.432(7) .
C20 C19 1.426(7) .
C11 H11 0.9500 .
C11 C12 1.254(13) .
C17 H17 0.9500 .
C13 H13 0.9500 .
C13 C8 1.404(9) .
C13 C12 1.484(13) .
C6 C1 1.434(6) .
C6 C5 1.390(7) .
C1 C1 1.517(9) 11_454
C1 C2 1.362(7) .
C9 H9 0.9500 .
C9 C8 1.352(8) .
C22 Mn1 2.616(5) 7
C21 H21 0.9500 .
C14 H14A 0.9800 .
C14 H14B 0.9800 .
C14 H14C 0.9800 .
C5 C4 1.348(7) .
C19 H19 0.9500 .
C2 C3 1.371(7) .
C3 C4 1.408(7) .
C3 C8 1.471(8) .
C4 H4 0.9500 .
C12 C15 1.553(12) .
C15 H15A 0.9800 .
C15 H15B 0.9800 .
C15 H15C 0.9800 .

loop_
_geom_torsion_atom_site_label_1
_geom_torsion_atom_site_label_2
_geom_torsion_atom_site_label_3
_geom_torsion_atom_site_label_4
_geom_torsion
_geom_torsion_site_symmetry_1
_geom_torsion_site_symmetry_4
Mn1 O3 C22 O4 -6.2(6) 7 .
Mn1 O3 C22 C18 169.3(5) 7 .
Mn1 O4 C22 O3 6.1(6) 7 .
Mn1 O4 C22 C18 -169.2(5) 7 .
Mn1 O5 C23 O6 -80.4(8) 2 .
Mn1 O5 C23 C20 105.3(7) 2 .
Mn1 O6 C23 O5 5.4(10) 8_444 .
Mn1 O6 C23 C20 179.5(4) 8_444 .
P1 O2 C2 C1 72.2(5) . .
P1 O2 C2 C3 -113.8(4) . .
O0AA P1 O0AA Mn1 10.7(2) 11_454 .
O0AA P1 O2 C2 -162.7(3) 11_454 .
O0AA P1 O2 C2 65.7(4) . .
O2 P1 O0AA Mn1 133.0(3) . .
O2 P1 O0AA Mn1 -114.7(3) 11_454 .
O2 P1 O2 C2 -46.2(3) 11_454 .
O2 C2 C3 C4 179.4(4) . .
O2 C2 C3 C8 -3.6(7) . .
O5 C23 C20 C21 157.6(6) . .
O5 C23 C20 C19 -33.0(9) . .
O6 C23 C20 C21 -17.0(9) . .
O6 C23 C20 C19 152.4(6) . .
C7 C6 C1 C1 -4.9(8) . 11_454
C7 C6 C1 C2 171.5(5) . .
C7 C6 C5 C16 0.5(7) . .
C7 C6 C5 C4 -179.1(5) . .
C16 C5 C4 C3 -175.5(4) . .
C10 C11 C12 C13 -6(3) . .
C10 C11 C12 C15 -176.8(14) . .
C10 C9 C8 C13 -4.4(11) . .
C10 C9 C8 C3 178.5(6) . .
C23 C20 C21 C16 178.9(6) . .
C23 C20 C19 C18 -174.3(6) . .
C11 C10 C9 C8 -3.0(11) . .
C17 C16 C21 C20 -7.6(10) . .
C17 C16 C5 C6 -103.3(7) . .
C17 C16 C5 C4 76.2(8) . .
C17 C18 C22 O3 -26.9(9) . .
C17 C18 C22 O4 148.5(6) . .
C17 C18 C19 C20 -1.3(10) . .
C6 C1 C2 O2 -174.6(4) . .
C6 C1 C2 C3 11.7(7) . .
C6 C5 C4 C3 4.0(8) . .
C1 C6 C5 C16 -179.8(4) . .
C1 C6 C5 C4 0.7(7) . .
C1 C1 C2 O2 1.8(7) 11_454 .
C1 C1 C2 C3 -171.9(5) 11_454 .
C1 C2 C3 C4 -6.9(7) . .
C1 C2 C3 C8 170.0(5) . .
C9 C10 C11 C12 8.4(19) . .
C22 C18 C17 C16 -176.5(6) . .
C22 C18 C19 C20 178.2(6) . .
C21 C16 C17 C18 1.5(10) . .
C21 C16 C5 C6 76.7(8) . .
C21 C16 C5 C4 -103.8(7) . .
C21 C20 C19 C18 -4.6(9) . .
C14 C10 C11 C12 176.9(15) . .
C14 C10 C9 C8 -172.7(7) . .
C5 C16 C17 C18 -178.6(6) . .
C5 C16 C21 C20 172.5(6) . .
C5 C6 C1 C1 175.4(5) . 11_454
C5 C6 C1 C2 -8.2(7) . .
C19 C18 C17 C16 3.1(10) . .
C19 C18 C22 O3 153.5(6) . .
C19 C18 C22 O4 -31.0(9) . .
C19 C20 C21 C16 9.1(9) . .
C2 C3 C4 C5 -1.1(7) . .
C2 C3 C8 C13 -110.5(8) . .
C2 C3 C8 C9 66.7(8) . .
C4 C3 C8 C13 66.4(9) . .
C4 C3 C8 C9 -116.4(6) . .
C8 C13 C12 C11 -2(2) . .
C8 C13 C12 C15 169.0(15) . .
C8 C3 C4 C5 -178.3(5) . .
C12 C13 C8 C9 7.3(16) . .
C12 C13 C8 C3 -175.4(11) . .

loop_
_twin_individual_id
_twin_individual_mass_fraction_refined
1 0.941(8)
2 0.059(8)
